data_7103512
loop_
_publ_author_name
'Bian, Shu-Dan'
'Wang, Quan-Ming'

_publ_section_title
;
 Snowman-like silver alkynyl cluster consolidated by templating
 chloride and peripheral trifluoroacetates.
;
_journal_issue 43
_journal_name_full 'Chemical communications (Cambridge, England)'
_journal_page_first 5586
_journal_page_last 5588
_journal_paper_doi 10.1039/b812451e
_journal_year 2008
_chemical_formula_sum 'C24 H41 Ag4 F9 N4 O6'
_chemical_formula_weight 1084.09
_chemical_name_systematic
;
?
;
_space_group_IT_number 14
_symmetry_cell_setting monoclinic
_symmetry_space_group_name_Hall '-P 2yn'
_symmetry_space_group_name_H-M 'P 1 21/n 1'
_atom_sites_solution_hydrogens geom
_atom_sites_solution_primary direct
_atom_sites_solution_secondary difmap
_audit_creation_method SHELXL-97
_cell_angle_alpha 90.00
_cell_angle_beta 111.6740(10)
_cell_angle_gamma 90.00
_cell_formula_units_Z 4
_cell_length_a 14.38570(10)
_cell_length_b 18.6977(2)
_cell_length_c 14.72570(10)
_cell_measurement_temperature 173(2)
_cell_volume 3680.88(5)
_computing_cell_refinement 'CrysAlis RED, Oxford Diffraction Ltd.'
_computing_data_collection 'CrysAlis CCD, Oxford Diffraction Ltd.'
_computing_data_reduction 'CrysAlis RED, Oxford Diffraction Ltd.'
_computing_structure_refinement 'SHELXL-97 (Sheldrick, 1997)'
_computing_structure_solution 'SHELXS-97 (Sheldrick, 1990)'
_diffrn_ambient_temperature 173(2)
_diffrn_measured_fraction_theta_full 0.980
_diffrn_measured_fraction_theta_max 0.980
_diffrn_measurement_device_type 'Oxford Gemini S Ultra'
_diffrn_radiation_monochromator graphite
_diffrn_radiation_source 'Enhance (Cu) X-ray Source'
_diffrn_radiation_type CuK\a
_diffrn_radiation_wavelength 1.54178
_diffrn_reflns_av_R_equivalents 0.0274
_diffrn_reflns_av_sigmaI/netI 0.0390
_diffrn_reflns_limit_h_max 16
_diffrn_reflns_limit_h_min -16
_diffrn_reflns_limit_k_max 21
_diffrn_reflns_limit_k_min -20
_diffrn_reflns_limit_l_max 13
_diffrn_reflns_limit_l_min -16
_diffrn_reflns_number 16774
_diffrn_reflns_theta_full 62.36
_diffrn_reflns_theta_max 62.36
_diffrn_reflns_theta_min 4.06
_exptl_absorpt_coefficient_mu 17.603
_exptl_absorpt_correction_T_max 0.5395
_exptl_absorpt_correction_T_min 0.2265
_exptl_absorpt_correction_type multi-scan
_exptl_absorpt_process_details
;
CrysAlis RED, Oxford Diffraction Ltd.,
Version 1.171.32.4 (release 27-04-2006 CrysAlis171 .NET)
(compiled Apr 27 2007,17:53:11)
Empirical absorption correction using spherical harmonics,
implemented in SCALE3 ABSPACK scaling algorithm.
;
_exptl_crystal_colour colorless
_exptl_crystal_density_diffrn 1.956
_exptl_crystal_density_method 'not measured'
_exptl_crystal_description needle-like
_exptl_crystal_F_000 2120
_exptl_crystal_size_max 0.12
_exptl_crystal_size_mid 0.06
_exptl_crystal_size_min 0.04
_refine_diff_density_max 0.453
_refine_diff_density_min -0.681
_refine_diff_density_rms 0.082
_refine_ls_extinction_method none
_refine_ls_goodness_of_fit_ref 0.878
_refine_ls_hydrogen_treatment constr
_refine_ls_matrix_type full
_refine_ls_number_parameters 451
_refine_ls_number_reflns 5727
_refine_ls_number_restraints 78
_refine_ls_restrained_S_all 0.888
_refine_ls_R_factor_all 0.0315
_refine_ls_R_factor_gt 0.0223
_refine_ls_shift/su_max 0.005
_refine_ls_shift/su_mean 0.000
_refine_ls_structure_factor_coef Fsqd
_refine_ls_weighting_details 'calc w=1/[\s^2^(Fo^2^)+(0.0262P)^2^+0.0000P] where P=(Fo^2^+2Fc^2^)/3'
_refine_ls_weighting_scheme calc
_refine_ls_wR_factor_gt 0.0464
_refine_ls_wR_factor_ref 0.0482
_reflns_number_gt 4364
_reflns_number_total 5727
_reflns_threshold_expression >2sigma(I)
_cod_data_source_file b812451e.txt
_cod_data_source_block 2
_cod_depositor_comments
;
The following automatic conversions were performed:
'_symmetry_cell_setting' value 'Monoclinic' changed to 'monoclinic'
according to '/home/saulius/struct/CIF-dictionaries/cif_core.dic'
dictionary named 'cif_core.dic' version 2.4.1 from 2010-06-29.

Automatic conversion script
Id: cif_fix_enum 1527 2010-12-29 10:47:43Z saulius 
;
_cod_original_sg_symbol_H-M P2(1)/n
_cod_database_code 7103512

loop_
_symmetry_equiv_pos_as_xyz
'x, y, z'
'-x+1/2, y+1/2, -z+1/2'
'-x, -y, -z'
'x-1/2, -y-1/2, z-1/2'

loop_
_atom_site_label
_atom_site_type_symbol
_atom_site_fract_x
_atom_site_fract_y
_atom_site_fract_z
_atom_site_U_iso_or_equiv
_atom_site_adp_type
_atom_site_occupancy
_atom_site_symmetry_multiplicity
_atom_site_calc_flag
_atom_site_refinement_flags
_atom_site_disorder_assembly
_atom_site_disorder_group
Ag1 Ag 0.37328(2) 0.237700(15) 0.974115(19) 0.02557(7) Uani 1 1 d . . .
Ag2 Ag 0.40269(2) 0.266009(16) 1.175183(19) 0.02846(8) Uani 1 1 d . . .
Ag3 Ag 0.25223(2) 0.166917(15) 1.05750(2) 0.02630(7) Uani 1 1 d . . .
Ag4 Ag 0.12728(2) 0.254428(16) 0.884353(19) 0.03147(8) Uani 1 1 d . . .
O11 O -0.1707(2) 0.2725(2) 0.7829(2) 0.0631(11) Uani 1 1 d . . .
O12 O -0.0268(2) 0.27343(19) 0.9113(2) 0.0478(8) Uani 1 1 d . . .
C11 C -0.1175(3) 0.2771(2) 0.8696(3) 0.0383(11) Uani 1 1 d . . .
C12 C -0.1766(4) 0.2912(3) 0.9358(3) 0.0654(17) Uani 1 1 d DU . .
F11 F -0.1265(6) 0.2836(8) 1.0276(4) 0.116(4) Uani 0.67 1 d PDU . .
F12 F -0.2535(5) 0.2452(5) 0.9159(6) 0.107(2) Uani 0.67 1 d PDU . .
F13 F -0.2215(8) 0.3533(4) 0.9181(9) 0.108(4) Uani 0.67 1 d PDU . .
F11' F -0.1877(18) 0.2342(7) 0.9805(16) 0.130(6) Uani 0.33 1 d PDU . .
F12' F -0.2590(11) 0.3248(13) 0.8964(14) 0.103(7) Uani 0.33 1 d PDU . .
F13' F -0.1300(13) 0.3367(11) 1.0083(12) 0.122(6) Uani 0.33 1 d PDU . .
O21 O 0.4820(2) 0.37398(17) 1.2346(2) 0.0505(8) Uani 1 1 d . . .
O22 O 0.6410(2) 0.36290(16) 1.3371(2) 0.0409(7) Uani 1 1 d . . .
C21 C 0.5677(3) 0.3946(2) 1.2801(3) 0.0316(9) Uani 1 1 d . . .
C22 C 0.5873(3) 0.4734(2) 1.2637(3) 0.0354(10) Uani 1 1 d . . .
F21 F 0.6202(2) 0.51042(15) 1.34729(19) 0.0689(9) Uani 1 1 d . . .
F22 F 0.6544(2) 0.48025(16) 1.2230(2) 0.0703(9) Uani 1 1 d . . .
F23 F 0.5068(2) 0.50882(14) 1.2067(2) 0.0585(8) Uani 1 1 d . . .
O31 O 0.0145(2) 0.34471(15) 0.57046(18) 0.0365(7) Uani 1 1 d . . .
O32 O 0.0553(2) 0.29889(15) 0.72076(18) 0.0342(6) Uani 1 1 d . . .
C31 C 0.0678(3) 0.3379(2) 0.6579(3) 0.0259(8) Uani 1 1 d . . .
C32 C 0.1599(3) 0.3866(2) 0.6912(3) 0.0356(10) Uani 1 1 d . . .
F31 F 0.1327(2) 0.45454(14) 0.6857(2) 0.0724(10) Uani 1 1 d . . .
F32 F 0.21440(19) 0.37833(17) 0.6363(2) 0.0597(8) Uani 1 1 d . . .
F33 F 0.22166(18) 0.37500(15) 0.78330(17) 0.0527(7) Uani 1 1 d . . .
C1 C 0.2619(3) 0.2803(2) 1.0278(3) 0.0242(8) Uani 1 1 d . . .
C2 C 0.2213(3) 0.3359(2) 1.0292(3) 0.0290(9) Uani 1 1 d . . .
C3 C 0.1785(3) 0.4057(2) 1.0451(3) 0.0443(12) Uani 1 1 d . . .
C4 C 0.1160(5) 0.3914(3) 1.1082(4) 0.084(2) Uani 1 1 d . . .
H4A H 0.1589 0.3713 1.1712 0.125 Uiso 1 1 calc R . .
H4B H 0.0624 0.3574 1.0745 0.125 Uiso 1 1 calc R . .
H4C H 0.0866 0.4364 1.1190 0.125 Uiso 1 1 calc R . .
C5 C 0.2625(4) 0.4569(3) 1.0960(5) 0.091(2) Uani 1 1 d . . .
H5A H 0.3013 0.4657 1.0546 0.136 Uiso 1 1 calc R . .
H5B H 0.3062 0.4362 1.1582 0.136 Uiso 1 1 calc R . .
H5C H 0.2348 0.5021 1.1082 0.136 Uiso 1 1 calc R . .
C6 C 0.1095(4) 0.4369(3) 0.9481(4) 0.0720(18) Uani 1 1 d . . .
H6A H 0.1481 0.4472 0.9070 0.108 Uiso 1 1 calc R . .
H6B H 0.0795 0.4812 0.9601 0.108 Uiso 1 1 calc R . .
H6C H 0.0566 0.4024 0.9149 0.108 Uiso 1 1 calc R . .
N1 N 0.3046(2) 0.05342(18) 1.1116(2) 0.0327(8) Uani 1 1 d . . .
N2 N 0.1115(2) 0.12381(18) 1.0917(2) 0.0308(8) Uani 1 1 d . . .
N3 N 0.4026(2) 0.19540(17) 0.8385(2) 0.0274(7) Uani 1 1 d . . .
N4 N 0.4950(2) 0.32341(17) 0.9649(2) 0.0281(7) Uani 1 1 d . . .
C101 C 0.3829(3) 0.0552(3) 1.2102(3) 0.0462(12) Uani 1 1 d . . .
H10A H 0.4042 0.0063 1.2320 0.069 Uiso 1 1 calc R . .
H10B H 0.3564 0.0778 1.2556 0.069 Uiso 1 1 calc R . .
H10C H 0.4403 0.0827 1.2087 0.069 Uiso 1 1 calc R . .
C102 C 0.3443(3) 0.0159(2) 1.0450(3) 0.0451(11) Uani 1 1 d . . .
H10D H 0.3661 -0.0323 1.0701 0.068 Uiso 1 1 calc R . .
H10E H 0.4013 0.0427 1.0411 0.068 Uiso 1 1 calc R . .
H10F H 0.2919 0.0125 0.9798 0.068 Uiso 1 1 calc R . .
C103 C 0.2150(3) 0.0151(2) 1.1132(3) 0.0381(10) Uani 1 1 d . . .
H10G H 0.2365 -0.0285 1.1537 0.046 Uiso 1 1 calc R . .
H10H H 0.1734 0.0000 1.0460 0.046 Uiso 1 1 calc R . .
C104 C 0.1529(3) 0.0610(2) 1.1537(3) 0.0405(11) Uani 1 1 d . . .
H10I H 0.0973 0.0321 1.1587 0.049 Uiso 1 1 calc R . .
H10J H 0.1949 0.0772 1.2203 0.049 Uiso 1 1 calc R . .
C105 C 0.0252(3) 0.1036(2) 1.0045(3) 0.0388(10) Uani 1 1 d . . .
H10K H -0.0290 0.0866 1.0242 0.058 Uiso 1 1 calc R . .
H10L H 0.0447 0.0655 0.9694 0.058 Uiso 1 1 calc R . .
H10M H 0.0023 0.1453 0.9616 0.058 Uiso 1 1 calc R . .
C106 C 0.0798(3) 0.1786(3) 1.1457(3) 0.0449(11) Uani 1 1 d . . .
H10N H 0.0223 0.1609 1.1597 0.067 Uiso 1 1 calc R . .
H10O H 0.0608 0.2222 1.1062 0.067 Uiso 1 1 calc R . .
H10P H 0.1351 0.1892 1.2072 0.067 Uiso 1 1 calc R . .
C201 C 0.3202(3) 0.2130(2) 0.7467(3) 0.0386(11) Uani 1 1 d . . .
H20A H 0.3353 0.1943 0.6915 0.058 Uiso 1 1 calc R . .
H20B H 0.3122 0.2650 0.7406 0.058 Uiso 1 1 calc R . .
H20C H 0.2581 0.1913 0.7467 0.058 Uiso 1 1 calc R . .
C202 C 0.4166(3) 0.1176(2) 0.8423(3) 0.0408(11) Uani 1 1 d . . .
H20D H 0.4287 0.1017 0.7842 0.061 Uiso 1 1 calc R . .
H20E H 0.3563 0.0943 0.8442 0.061 Uiso 1 1 calc R . .
H20F H 0.4740 0.1049 0.9011 0.061 Uiso 1 1 calc R . .
C203 C 0.4956(3) 0.2308(2) 0.8442(3) 0.0324(9) Uani 1 1 d . . .
H20G H 0.5049 0.2244 0.7813 0.039 Uiso 1 1 calc R . .
H20H H 0.5527 0.2077 0.8959 0.039 Uiso 1 1 calc R . .
C204 C 0.4958(3) 0.3102(2) 0.8662(3) 0.0338(10) Uani 1 1 d . . .
H20I H 0.5560 0.3326 0.8610 0.041 Uiso 1 1 calc R . .
H20J H 0.4363 0.3329 0.8170 0.041 Uiso 1 1 calc R . .
C205 C 0.5948(3) 0.3136(2) 1.0403(3) 0.0367(10) Uani 1 1 d . . .
H20K H 0.6403 0.3500 1.0324 0.055 Uiso 1 1 calc R . .
H20L H 0.6200 0.2660 1.0339 0.055 Uiso 1 1 calc R . .
H20M H 0.5909 0.3184 1.1050 0.055 Uiso 1 1 calc R . .
C206 C 0.4608(3) 0.3968(2) 0.9731(3) 0.0392(10) Uani 1 1 d . . .
H20N H 0.5104 0.4313 0.9692 0.059 Uiso 1 1 calc R . .
H20O H 0.4525 0.4022 1.0359 0.059 Uiso 1 1 calc R . .
H20P H 0.3966 0.4056 0.9198 0.059 Uiso 1 1 calc R . .

loop_
_atom_site_aniso_label
_atom_site_aniso_U_11
_atom_site_aniso_U_22
_atom_site_aniso_U_33
_atom_site_aniso_U_23
_atom_site_aniso_U_13
_atom_site_aniso_U_12
Ag1 0.02865(15) 0.02506(14) 0.02878(14) -0.00147(12) 0.01737(12) -0.00116(13)
Ag2 0.02513(14) 0.03389(16) 0.02321(14) -0.00122(13) 0.00524(11) -0.00162(14)
Ag3 0.02514(14) 0.02530(14) 0.02885(14) 0.00296(13) 0.01043(11) -0.00372(13)
Ag4 0.03007(15) 0.03417(17) 0.02351(14) -0.00282(13) 0.00211(12) 0.00176(14)
O11 0.0427(18) 0.113(3) 0.0324(18) -0.0022(19) 0.0124(15) 0.024(2)
O12 0.0318(17) 0.068(2) 0.0469(18) -0.0039(17) 0.0183(15) 0.0079(16)
C11 0.037(3) 0.046(3) 0.034(2) 0.003(2) 0.015(2) 0.009(2)
C12 0.046(3) 0.113(5) 0.044(3) 0.009(3) 0.023(3) 0.024(4)
F11 0.061(4) 0.265(11) 0.026(3) 0.022(5) 0.021(3) 0.059(6)
F12 0.076(4) 0.161(7) 0.114(6) -0.007(5) 0.071(4) -0.029(5)
F13 0.141(9) 0.094(5) 0.128(10) 0.001(5) 0.093(8) 0.052(6)
F11' 0.142(14) 0.187(14) 0.112(12) 0.052(11) 0.106(10) 0.018(12)
F12' 0.042(7) 0.216(19) 0.049(6) -0.002(12) 0.014(5) 0.060(11)
F13' 0.100(10) 0.194(15) 0.074(10) -0.069(10) 0.036(9) 0.022(12)
O21 0.0379(18) 0.0379(18) 0.060(2) -0.0026(16) 0.0000(16) -0.0095(16)
O22 0.0341(16) 0.0363(17) 0.0461(17) 0.0107(15) 0.0076(14) 0.0035(15)
C21 0.035(2) 0.034(2) 0.032(2) -0.001(2) 0.021(2) -0.001(2)
C22 0.033(2) 0.036(2) 0.033(2) 0.004(2) 0.009(2) -0.002(2)
F21 0.101(2) 0.0378(15) 0.0515(17) -0.0097(13) 0.0091(17) -0.0182(17)
F22 0.070(2) 0.0558(19) 0.107(2) 0.0199(18) 0.059(2) -0.0071(16)
F23 0.0530(17) 0.0429(16) 0.0684(18) 0.0217(14) 0.0092(15) 0.0037(14)
O31 0.0390(16) 0.0362(17) 0.0273(15) 0.0045(13) 0.0040(13) -0.0069(14)
O32 0.0332(15) 0.0379(16) 0.0274(14) 0.0066(13) 0.0063(12) -0.0062(14)
C31 0.026(2) 0.022(2) 0.031(2) -0.0015(18) 0.0117(18) 0.0046(18)
C32 0.030(2) 0.030(2) 0.039(2) 0.002(2) 0.005(2) -0.003(2)
F31 0.0523(18) 0.0249(14) 0.116(3) -0.0012(16) 0.0024(17) -0.0090(14)
F32 0.0431(15) 0.078(2) 0.0625(18) 0.0092(16) 0.0250(14) -0.0157(15)
F33 0.0375(14) 0.0610(18) 0.0438(15) -0.0007(13) -0.0036(12) -0.0134(14)
C1 0.0188(18) 0.027(2) 0.027(2) -0.0012(17) 0.0093(16) -0.0006(18)
C2 0.0211(19) 0.035(2) 0.029(2) -0.0075(19) 0.0065(17) -0.0017(19)
C3 0.037(2) 0.037(3) 0.050(3) -0.016(2) 0.005(2) 0.014(2)
C4 0.092(5) 0.085(5) 0.086(4) -0.026(4) 0.046(4) 0.027(4)
C5 0.059(4) 0.045(3) 0.133(6) -0.043(4) -0.006(4) 0.010(3)
C6 0.078(4) 0.051(3) 0.065(3) -0.008(3) 0.001(3) 0.035(3)
N1 0.0267(18) 0.0348(19) 0.0328(18) 0.0034(16) 0.0065(15) -0.0049(16)
N2 0.0279(17) 0.0358(19) 0.0302(18) 0.0011(16) 0.0124(15) -0.0040(16)
N3 0.0271(17) 0.0287(18) 0.0263(16) -0.0026(15) 0.0099(14) 0.0025(15)
N4 0.0305(17) 0.0267(17) 0.0267(16) 0.0003(15) 0.0100(14) -0.0019(15)
C101 0.034(2) 0.053(3) 0.039(2) 0.018(2) 0.000(2) -0.006(2)
C102 0.042(3) 0.036(3) 0.059(3) -0.004(2) 0.021(2) 0.004(2)
C103 0.034(2) 0.034(2) 0.042(2) 0.010(2) 0.009(2) -0.010(2)
C104 0.037(2) 0.047(3) 0.039(2) 0.012(2) 0.016(2) -0.009(2)
C105 0.030(2) 0.044(3) 0.040(2) 0.000(2) 0.010(2) -0.010(2)
C106 0.039(2) 0.056(3) 0.045(3) -0.009(2) 0.022(2) -0.005(2)
C201 0.038(2) 0.046(3) 0.028(2) -0.001(2) 0.0087(19) 0.004(2)
C202 0.054(3) 0.031(2) 0.040(2) -0.003(2) 0.021(2) 0.009(2)
C203 0.032(2) 0.043(2) 0.029(2) -0.0036(19) 0.0186(18) -0.002(2)
C204 0.037(2) 0.042(3) 0.027(2) 0.0041(19) 0.0166(18) -0.010(2)
C205 0.034(2) 0.042(3) 0.033(2) 0.000(2) 0.0103(19) -0.008(2)
C206 0.047(3) 0.030(2) 0.037(2) -0.001(2) 0.010(2) -0.006(2)

loop_
_atom_type_symbol
_atom_type_description
_atom_type_scat_dispersion_real
_atom_type_scat_dispersion_imag
_atom_type_scat_source
C C 0.0181 0.0091 'International Tables Vol C Tables 4.2.6.8 and 6.1.1.4'
H H 0.0000 0.0000 'International Tables Vol C Tables 4.2.6.8 and 6.1.1.4'
N N 0.0311 0.0180 'International Tables Vol C Tables 4.2.6.8 and 6.1.1.4'
O O 0.0492 0.0322 'International Tables Vol C Tables 4.2.6.8 and 6.1.1.4'
F F 0.0727 0.0534 'International Tables Vol C Tables 4.2.6.8 and 6.1.1.4'
Ag Ag 0.1306 4.2820 'International Tables Vol C Tables 4.2.6.8 and 6.1.1.4'

loop_
_geom_angle_atom_site_label_1
_geom_angle_atom_site_label_2
_geom_angle_atom_site_label_3
_geom_angle
_geom_angle_site_symmetry_1
_geom_angle_site_symmetry_3
_geom_angle_publ_flag
C1 Ag1 N3 145.60(12) . . ?
C1 Ag1 N4 115.04(12) . . ?
N3 Ag1 N4 79.17(11) . . ?
C1 Ag1 O31 124.39(11) . 4_666 ?
N3 Ag1 O31 84.92(10) . 4_666 ?
N4 Ag1 O31 89.23(10) . 4_666 ?
C1 Ag1 Ag3 49.91(10) . . ?
N3 Ag1 Ag3 123.63(8) . . ?
N4 Ag1 Ag3 156.65(7) . . ?
O31 Ag1 Ag3 88.12(7) 4_666 . ?
C1 Ag1 Ag2 53.81(9) . . ?
N3 Ag1 Ag2 160.07(8) . . ?
N4 Ag1 Ag2 95.83(7) . . ?
O31 Ag1 Ag2 75.68(6) 4_666 . ?
Ag3 Ag1 Ag2 61.065(9) . . ?
C1 Ag1 Ag4 44.68(9) . . ?
N3 Ag1 Ag4 101.29(8) . . ?
N4 Ag1 Ag4 127.36(7) . . ?
O31 Ag1 Ag4 143.40(7) 4_666 . ?
Ag3 Ag1 Ag4 58.228(9) . . ?
Ag2 Ag1 Ag4 97.057(10) . . ?
O11 Ag2 O21 107.23(13) 4_666 . ?
O11 Ag2 C1 102.12(12) 4_666 . ?
O21 Ag2 C1 112.38(12) . . ?
O11 Ag2 O32 104.73(11) 4_666 4_666 ?
O21 Ag2 O32 93.64(10) . 4_666 ?
C1 Ag2 O32 134.61(11) . 4_666 ?
O11 Ag2 Ag1 135.58(8) 4_666 . ?
O21 Ag2 Ag1 114.31(8) . . ?
C1 Ag2 Ag1 47.88(9) . . ?
O32 Ag2 Ag1 88.06(6) 4_666 . ?
O11 Ag2 Ag3 77.40(8) 4_666 . ?
O21 Ag2 Ag3 159.58(8) . . ?
C1 Ag2 Ag3 47.68(9) . . ?
O32 Ag2 Ag3 104.54(7) 4_666 . ?
Ag1 Ag2 Ag3 58.177(9) . . ?
C1 Ag3 N1 158.83(12) . . ?
C1 Ag3 N2 119.37(13) . . ?
N1 Ag3 N2 79.07(11) . . ?
C1 Ag3 Ag1 50.01(9) . . ?
N1 Ag3 Ag1 114.28(8) . . ?
N2 Ag3 Ag1 163.48(8) . . ?
C1 Ag3 Ag2 53.67(9) . . ?
N1 Ag3 Ag2 107.93(8) . . ?
N2 Ag3 Ag2 126.37(8) . . ?
Ag1 Ag3 Ag2 60.757(9) . . ?
C1 Ag3 Ag4 50.38(9) . . ?
N1 Ag3 Ag4 144.63(8) . . ?
N2 Ag3 Ag4 94.26(8) . . ?
Ag1 Ag3 Ag4 69.213(10) . . ?
Ag2 Ag3 Ag4 103.924(11) . . ?
C1 Ag4 O22 109.39(11) . 4_565 ?
C1 Ag4 O32 138.31(11) . . ?
O22 Ag4 O32 94.56(10) 4_565 . ?
C1 Ag4 O12 109.04(11) . . ?
O22 Ag4 O12 111.77(11) 4_565 . ?
O32 Ag4 O12 91.85(10) . . ?
C1 Ag4 C2 27.80(12) . . ?
O22 Ag4 C2 136.94(12) 4_565 . ?
O32 Ag4 C2 122.04(12) . . ?
O12 Ag4 C2 90.57(11) . . ?
C1 Ag4 Ag3 46.11(9) . . ?
O22 Ag4 Ag3 69.55(7) 4_565 . ?
O32 Ag4 Ag3 160.85(7) . . ?
O12 Ag4 Ag3 103.78(8) . . ?
C2 Ag4 Ag3 69.57(9) . . ?
C1 Ag4 Ag1 41.21(9) . . ?
O22 Ag4 Ag1 80.45(7) 4_565 . ?
O32 Ag4 Ag1 115.91(7) . . ?
O12 Ag4 Ag1 149.28(7) . . ?
C2 Ag4 Ag1 64.23(8) . . ?
Ag3 Ag4 Ag1 52.559(8) . . ?
C11 O11 Ag2 117.9(3) . 4_565 ?
C11 O12 Ag4 143.1(3) . . ?
O12 C11 O11 131.2(4) . . ?
O12 C11 C12 115.5(4) . . ?
O11 C11 C12 113.3(4) . . ?
F12' C12 F11 126.8(11) . . ?
F12' C12 F11' 111.6(14) . . ?
F11 C12 F11' 59.9(9) . . ?
F12' C12 F13 33.4(11) . . ?
F11 C12 F13 110.6(8) . . ?
F11' C12 F13 133.6(10) . . ?
F12' C12 F13' 99.0(12) . . ?
F11 C12 F13' 46.2(8) . . ?
F11' C12 F13' 103.8(12) . . ?
F13 C12 F13' 70.0(10) . . ?
F12' C12 F12 70.4(11) . . ?
F11 C12 F12 104.8(7) . . ?
F11' C12 F12 48.6(10) . . ?
F13 C12 F12 102.6(6) . . ?
F13' C12 F12 135.3(10) . . ?
F12' C12 C11 115.9(11) . . ?
F11 C12 C11 115.0(5) . . ?
F11' C12 C11 112.6(8) . . ?
F13 C12 C11 112.0(7) . . ?
F13' C12 C11 112.6(9) . . ?
F12 C12 C11 110.9(5) . . ?
F13' F11 C12 69.6(7) . . ?
F13' F11 F11' 126.2(12) . . ?
C12 F11 F11' 60.4(6) . . ?
F11' F12 C12 63.3(7) . . ?
F11' F12 F12' 108.8(11) . . ?
C12 F12 F12' 52.7(6) . . ?
F12' F13 C12 70.9(11) . . ?
F12' F13 F13' 119.1(19) . . ?
C12 F13 F13' 55.9(6) . . ?
F12 F11' F11 122.4(12) . . ?
F12 F11' C12 68.1(8) . . ?
F11 F11' C12 59.6(7) . . ?
F13 F12' C12 75.7(10) . . ?
F13 F12' F12 130.4(15) . . ?
C12 F12' F12 57.0(7) . . ?
F11 F13' C12 64.1(7) . . ?
F11 F13' F13 112.1(12) . . ?
C12 F13' F13 54.1(6) . . ?
C21 O21 Ag2 137.1(3) . . ?
C21 O22 Ag4 120.7(3) . 4_666 ?
O21 C21 O22 131.0(4) . . ?
O21 C21 C22 114.9(4) . . ?
O22 C21 C22 114.1(4) . . ?
F22 C22 F23 106.3(3) . . ?
F22 C22 F21 107.4(4) . . ?
F23 C22 F21 104.7(4) . . ?
F22 C22 C21 111.9(4) . . ?
F23 C22 C21 114.1(4) . . ?
F21 C22 C21 112.0(3) . . ?
C31 O31 Ag1 125.6(2) . 4_565 ?
C31 O32 Ag2 117.5(2) . 4_565 ?
C31 O32 Ag4 145.7(2) . . ?
Ag2 O32 Ag4 96.77(9) 4_565 . ?
O31 C31 O32 129.1(4) . . ?
O31 C31 C32 113.7(3) . . ?
O32 C31 C32 117.2(3) . . ?
F31 C32 F32 107.7(4) . . ?
F31 C32 F33 106.8(4) . . ?
F32 C32 F33 106.2(3) . . ?
F31 C32 C31 110.5(3) . . ?
F32 C32 C31 111.8(3) . . ?
F33 C32 C31 113.6(3) . . ?
C2 C1 Ag3 140.7(3) . . ?
C2 C1 Ag1 138.7(3) . . ?
Ag3 C1 Ag1 80.08(13) . . ?
C2 C1 Ag4 87.0(3) . . ?
Ag3 C1 Ag4 83.50(12) . . ?
Ag1 C1 Ag4 94.11(14) . . ?
C2 C1 Ag2 109.8(3) . . ?
Ag3 C1 Ag2 78.66(12) . . ?
Ag1 C1 Ag2 78.32(11) . . ?
Ag4 C1 Ag2 161.56(18) . . ?
C1 C2 C3 172.4(4) . . ?
C1 C2 Ag4 65.2(2) . . ?
C3 C2 Ag4 121.8(3) . . ?
C2 C3 C5 109.3(4) . . ?
C2 C3 C6 110.6(4) . . ?
C5 C3 C6 110.4(5) . . ?
C2 C3 C4 108.0(4) . . ?
C5 C3 C4 110.5(5) . . ?
C6 C3 C4 108.0(4) . . ?
C101 N1 C102 108.8(3) . . ?
C101 N1 C103 110.3(3) . . ?
C102 N1 C103 109.4(3) . . ?
C101 N1 Ag3 110.8(3) . . ?
C102 N1 Ag3 111.4(3) . . ?
C103 N1 Ag3 106.1(2) . . ?
C105 N2 C106 108.7(3) . . ?
C105 N2 C104 110.8(3) . . ?
C106 N2 C104 110.8(3) . . ?
C105 N2 Ag3 114.2(2) . . ?
C106 N2 Ag3 109.5(2) . . ?
C104 N2 Ag3 102.7(2) . . ?
C202 N3 C203 109.7(3) . . ?
C202 N3 C201 108.0(3) . . ?
C203 N3 C201 111.1(3) . . ?
C202 N3 Ag1 111.7(2) . . ?
C203 N3 Ag1 104.4(2) . . ?
C201 N3 Ag1 111.9(2) . . ?
C205 N4 C206 108.4(3) . . ?
C205 N4 C204 111.3(3) . . ?
C206 N4 C204 111.1(3) . . ?
C205 N4 Ag1 113.7(2) . . ?
C206 N4 Ag1 109.9(2) . . ?
C204 N4 Ag1 102.3(2) . . ?
N1 C103 C104 112.1(3) . . ?
N2 C104 C103 111.8(3) . . ?
N3 C203 C204 112.5(3) . . ?
N4 C204 C203 111.9(3) . . ?

loop_
_geom_bond_atom_site_label_1
_geom_bond_atom_site_label_2
_geom_bond_distance
_geom_bond_site_symmetry_2
_geom_bond_publ_flag
Ag1 C1 2.182(4) . ?
Ag1 N3 2.327(3) . ?
Ag1 N4 2.415(3) . ?
Ag1 O31 2.527(3) 4_666 ?
Ag1 Ag3 2.8055(4) . ?
Ag1 Ag2 2.8811(4) . ?
Ag1 Ag4 3.3035(4) . ?
Ag2 O11 2.320(3) 4_666 ?
Ag2 O21 2.325(3) . ?
Ag2 C1 2.374(4) . ?
Ag2 O32 2.378(3) 4_666 ?
Ag2 Ag3 2.8897(4) . ?
Ag3 C1 2.179(4) . ?
Ag3 N1 2.294(3) . ?
Ag3 N2 2.398(3) . ?
Ag3 Ag4 3.0040(4) . ?
Ag4 C1 2.329(4) . ?
Ag4 O22 2.331(3) 4_565 ?
Ag4 O32 2.392(3) . ?
Ag4 O12 2.418(3) . ?
Ag4 C2 2.563(4) . ?
O11 C11 1.226(5) . ?
O11 Ag2 2.320(3) 4_565 ?
O12 C11 1.222(5) . ?
C11 C12 1.534(6) . ?
C12 F12' 1.275(9) . ?
C12 F11 1.284(7) . ?
C12 F11' 1.294(9) . ?
C12 F13 1.308(7) . ?
C12 F13' 1.337(9) . ?
C12 F12 1.344(7) . ?
F11 F13' 1.030(18) . ?
F11 F11' 1.287(19) . ?
F12 F11' 1.09(2) . ?
F12 F12' 1.51(2) . ?
F13 F12' 0.74(2) . ?
F13 F13' 1.518(19) . ?
O21 C21 1.228(5) . ?
O22 C21 1.231(5) . ?
O22 Ag4 2.331(3) 4_666 ?
C21 C22 1.537(6) . ?
C22 F22 1.316(5) . ?
C22 F23 1.329(5) . ?
C22 F21 1.337(5) . ?
O31 C31 1.238(4) . ?
O31 Ag1 2.527(3) 4_565 ?
O32 C31 1.243(4) . ?
O32 Ag2 2.378(3) 4_565 ?
C31 C32 1.532(5) . ?
C32 F31 1.322(5) . ?
C32 F32 1.326(5) . ?
C32 F33 1.337(5) . ?
C1 C2 1.197(5) . ?
C2 C3 1.497(6) . ?
C3 C5 1.507(7) . ?
C3 C6 1.523(6) . ?
C3 C4 1.537(7) . ?
N1 C101 1.474(5) . ?
N1 C102 1.481(5) . ?
N1 C103 1.482(5) . ?
N2 C105 1.468(5) . ?
N2 C106 1.470(5) . ?
N2 C104 1.471(5) . ?
N3 C202 1.466(5) . ?
N3 C203 1.467(5) . ?
N3 C201 1.469(5) . ?
N4 C205 1.466(5) . ?
N4 C206 1.478(5) . ?
N4 C204 1.479(5) . ?
C103 C104 1.512(6) . ?
C203 C204 1.518(6) . ?
